data_7017621
loop_
_publ_author_name
'Rojas, Rene S.'
'Cabrera, Alan R.'
'Peoples, Brian C.'
'Spannhoff, Kirsten'
'Valderrama, Mauricio'
'Fr\"ohlich, Roland'
'Kehr, Gerald'
'Erker, Gerhard'

_publ_section_title
;
 Synthesis of [(\p-cyano-P-nacnac)Cp] and [(\p-cyano-nacnac)Cp]-zirconium
 complexes, and their remote activation for ethylene polymerization.
;
_journal_issue 4
_journal_name_full 'Dalton transactions (Cambridge, England : 2003)'
_journal_page_first 1243
_journal_page_last 1251
_journal_paper_doi 10.1039/c1dt11261a
_journal_volume 41
_journal_year 2012
_chemical_formula_sum 'C45 H39 Cl6 N3 P2 Zr'
_chemical_formula_weight 987.65
_chemical_name_systematic
;
?
;
_space_group_IT_number 14
_symmetry_cell_setting monoclinic
_symmetry_space_group_name_Hall '-P 2ybc'
_symmetry_space_group_name_H-M 'P 1 21/c 1'
_atom_sites_solution_hydrogens geom
_atom_sites_solution_primary direct
_atom_sites_solution_secondary difmap
_audit_creation_method SHELXL-97
_cell_angle_alpha 90.00
_cell_angle_beta 98.196(1)
_cell_angle_gamma 90.00
_cell_formula_units_Z 4
_cell_length_a 10.2317(2)
_cell_length_b 22.4233(4)
_cell_length_c 20.5016(5)
_cell_measurement_reflns_used 8822
_cell_measurement_temperature 223(2)
_cell_measurement_theta_max 27.88
_cell_measurement_theta_min 4.08
_cell_volume 4655.61(17)
_computing_cell_refinement 'Collect (Nonius B.V., 1998)'
_computing_data_collection 'Collect (Nonius B.V., 1998)'
_computing_data_reduction 'Denzo-SNM (Otwinowski & Minor, 1997)'
_computing_molecular_graphics 'XP (BrukerAXS, 2000)'
_computing_publication_material 'SHELXL-97 (Sheldrick, 1997)'
_computing_structure_refinement 'SHELXL-97 (Sheldrick, 1997)'
_computing_structure_solution 'SHELXS-97 (Sheldrick, 1990)'
_diffrn_ambient_temperature 223(2)
_diffrn_measured_fraction_theta_full 0.975
_diffrn_measured_fraction_theta_max 0.975
_diffrn_measurement_device_type 'Nonius KappaCCD APEXII'
_diffrn_measurement_method '\w and \f scans'
_diffrn_radiation_monochromator 'Montel mirror'
_diffrn_radiation_source 'rotating anode Nonius FR591'
_diffrn_radiation_type MoK\a
_diffrn_radiation_wavelength 0.71073
_diffrn_reflns_av_R_equivalents 0.051
_diffrn_reflns_av_sigmaI/netI 0.0486
_diffrn_reflns_limit_h_max 13
_diffrn_reflns_limit_h_min -13
_diffrn_reflns_limit_k_max 26
_diffrn_reflns_limit_k_min -29
_diffrn_reflns_limit_l_max 26
_diffrn_reflns_limit_l_min -26
_diffrn_reflns_number 26608
_diffrn_reflns_theta_full 27.87
_diffrn_reflns_theta_max 27.87
_diffrn_reflns_theta_min 4.08
_exptl_absorpt_coefficient_mu 0.684
_exptl_absorpt_correction_T_max 0.9537
_exptl_absorpt_correction_T_min 0.8754
_exptl_absorpt_correction_type multi-scan
_exptl_absorpt_process_details 'Denzo (Otwinowski, Borek, Majewski & Minor, 2003)'
_exptl_crystal_colour colourless
_exptl_crystal_density_diffrn 1.409
_exptl_crystal_density_method 'not measured'
_exptl_crystal_description block
_exptl_crystal_F_000 2008
_exptl_crystal_size_max 0.20
_exptl_crystal_size_mid 0.13
_exptl_crystal_size_min 0.07
_platon_squeeze_details
;
;
_refine_diff_density_max 1.115
_refine_diff_density_min -0.865
_refine_diff_density_rms 0.092
_refine_ls_extinction_method none
_refine_ls_goodness_of_fit_ref 1.051
_refine_ls_hydrogen_treatment constr
_refine_ls_matrix_type full
_refine_ls_number_parameters 514
_refine_ls_number_reflns 10825
_refine_ls_number_restraints 43
_refine_ls_restrained_S_all 1.087
_refine_ls_R_factor_all 0.0977
_refine_ls_R_factor_gt 0.0799
_refine_ls_shift/su_max 0.001
_refine_ls_shift/su_mean 0.000
_refine_ls_structure_factor_coef Fsqd
_refine_ls_weighting_details 'calc w=1/[\s^2^(Fo^2^)+(0.0723P)^2^+14.0648P] where P=(Fo^2^+2Fc^2^)/3'
_refine_ls_weighting_scheme calc
_refine_ls_wR_factor_gt 0.1864
_refine_ls_wR_factor_ref 0.1991
_reflns_number_gt 8637
_reflns_number_total 10825
_reflns_threshold_expression >2sigma(I)
_cod_data_source_file c1dt11261a.txt
_cod_data_source_block erk5967
_cod_original_sg_symbol_H-M P21/c
_cod_database_code 7017621

loop_
_symmetry_equiv_pos_as_xyz
'x, y, z'
'-x, y+1/2, -z+1/2'
'-x, -y, -z'
'x, -y-1/2, z-1/2'

loop_
_atom_site_label
_atom_site_type_symbol
_atom_site_fract_x
_atom_site_fract_y
_atom_site_fract_z
_atom_site_U_iso_or_equiv
_atom_site_adp_type
_atom_site_occupancy
_atom_site_symmetry_multiplicity
_atom_site_calc_flag
_atom_site_refinement_flags
Zr Zr 0.35085(4) 0.71943(2) 0.22201(2) 0.04002(14) Uani 1 1 d .
Cl1 Cl 0.29370(15) 0.62366(6) 0.16216(8) 0.0599(4) Uani 1 1 d .
Cl2 Cl 0.36018(13) 0.75880(7) 0.10906(7) 0.0553(3) Uani 1 1 d .
N1 N 0.2433(4) 0.68176(18) 0.2996(2) 0.0411(8) Uani 1 1 d .
P1 P 0.08927(11) 0.70107(5) 0.28417(6) 0.0377(3) Uani 1 1 d .
C1 C 0.0804(4) 0.7431(2) 0.2097(2) 0.0396(10) Uani 1 1 d .
C2 C -0.0299(5) 0.7302(2) 0.1606(3) 0.0461(11) Uani 1 1 d .
N3 N -0.1191(5) 0.7209(2) 0.1210(3) 0.0642(13) Uani 1 1 d .
P2 P 0.12694(11) 0.81870(5) 0.21413(6) 0.0362(3) Uani 1 1 d .
N2 N 0.2815(3) 0.81315(16) 0.24501(19) 0.0379(8) Uani 1 1 d .
C5 C 0.5657(6) 0.7636(3) 0.2741(5) 0.090(3) Uani 1 1 d .
H5 H 0.5683 0.8052 0.2799 0.108 Uiso 1 1 calc R
C6 C 0.5303(5) 0.7213(4) 0.3179(4) 0.075(2) Uani 1 1 d .
H6 H 0.5058 0.7292 0.3595 0.090 Uiso 1 1 calc R
C7 C 0.5371(5) 0.6667(3) 0.2906(3) 0.0644(16) Uani 1 1 d .
H7 H 0.5171 0.6305 0.3102 0.077 Uiso 1 1 calc R
C8 C 0.5774(6) 0.6719(3) 0.2302(3) 0.0680(17) Uani 1 1 d .
H8 H 0.5898 0.6405 0.2013 0.082 Uiso 1 1 calc R
C9 C 0.5967(6) 0.7318(4) 0.2192(4) 0.084(2) Uani 1 1 d .
H9 H 0.6255 0.7484 0.1816 0.101 Uiso 1 1 calc R
C11 C 0.2744(5) 0.6327(2) 0.3457(3) 0.0459(11) Uani 1 1 d .
C12 C 0.2505(5) 0.5743(2) 0.3246(3) 0.0531(13) Uani 1 1 d .
H12 H 0.2140 0.5667 0.2806 0.064 Uiso 1 1 calc R
C13 C 0.2800(6) 0.5272(3) 0.3677(3) 0.0642(16) Uani 1 1 d .
H13 H 0.2622 0.4880 0.3528 0.077 Uiso 1 1 calc R
C14 C 0.3345(7) 0.5366(3) 0.4318(4) 0.0720(18) Uani 1 1 d .
H14 H 0.3548 0.5043 0.4606 0.086 Uiso 1 1 calc R
C15 C 0.3594(6) 0.5946(3) 0.4536(3) 0.0715(18) Uani 1 1 d .
H15 H 0.3969 0.6016 0.4975 0.086 Uiso 1 1 calc R
C16 C 0.3292(5) 0.6428(3) 0.4107(3) 0.0581(14) Uani 1 1 d .
H16 H 0.3460 0.6820 0.4259 0.070 Uiso 1 1 calc R
C21 C 0.3573(4) 0.8679(2) 0.2535(3) 0.0438(11) Uani 1 1 d .
C22 C 0.3884(5) 0.8998(2) 0.2000(3) 0.0533(13) Uani 1 1 d .
H22 H 0.3602 0.8858 0.1570 0.064 Uiso 1 1 calc R
C23 C 0.4612(5) 0.9525(3) 0.2092(4) 0.0668(18) Uani 1 1 d .
H23 H 0.4808 0.9740 0.1724 0.080 Uiso 1 1 calc R
C24 C 0.5042(6) 0.9729(3) 0.2714(4) 0.073(2) Uani 1 1 d .
H24 H 0.5515 1.0088 0.2774 0.088 Uiso 1 1 calc R
C25 C 0.4781(5) 0.9405(3) 0.3253(4) 0.0696(18) Uani 1 1 d .
H25 H 0.5102 0.9539 0.3681 0.083 Uiso 1 1 calc R
C26 C 0.4047(5) 0.8884(3) 0.3166(3) 0.0546(13) Uani 1 1 d .
H26 H 0.3867 0.8668 0.3536 0.065 Uiso 1 1 calc R
C31 C -0.0221(4) 0.6384(2) 0.2701(3) 0.0433(10) Uani 1 1 d .
C32 C -0.0284(5) 0.6075(2) 0.2115(3) 0.0505(12) Uani 1 1 d .
H32 H 0.0216 0.6202 0.1790 0.061 Uiso 1 1 calc R
C33 C -0.1094(6) 0.5572(2) 0.2006(4) 0.0633(16) Uani 1 1 d .
H33 H -0.1160 0.5368 0.1602 0.076 Uiso 1 1 calc R
C34 C -0.1796(6) 0.5376(2) 0.2490(4) 0.0670(17) Uani 1 1 d .
H34 H -0.2336 0.5037 0.2417 0.080 Uiso 1 1 calc R
C35 C -0.1712(5) 0.5676(3) 0.3081(4) 0.0633(16) Uani 1 1 d .
H35 H -0.2187 0.5538 0.3410 0.076 Uiso 1 1 calc R
C36 C -0.0926(5) 0.6184(2) 0.3192(3) 0.0519(12) Uani 1 1 d .
H36 H -0.0872 0.6390 0.3595 0.062 Uiso 1 1 calc R
C41 C 0.0410(5) 0.7433(2) 0.3515(2) 0.0408(10) Uani 1 1 d .
C42 C 0.1384(5) 0.7663(2) 0.4002(3) 0.0508(12) Uani 1 1 d .
H42 H 0.2281 0.7609 0.3962 0.061 Uiso 1 1 calc R
C43 C 0.1043(8) 0.7965(3) 0.4537(3) 0.0679(17) Uani 1 1 d .
H43 H 0.1698 0.8113 0.4865 0.082 Uiso 1 1 calc R
C44 C -0.0290(8) 0.8049(3) 0.4586(3) 0.0747(19) Uani 1 1 d .
H44 H -0.0536 0.8243 0.4956 0.090 Uiso 1 1 calc R
C45 C -0.1241(7) 0.7850(3) 0.4098(4) 0.0708(18) Uani 1 1 d .
H45 H -0.2135 0.7924 0.4127 0.085 Uiso 1 1 calc R
C46 C -0.0908(5) 0.7544(3) 0.3566(3) 0.0532(12) Uani 1 1 d .
H46 H -0.1574 0.7409 0.3235 0.064 Uiso 1 1 calc R
C51 C 0.0910(4) 0.8532(2) 0.1335(2) 0.0411(10) Uani 1 1 d .
C52 C 0.0870(5) 0.8219(2) 0.0745(3) 0.0473(11) Uani 1 1 d .
H52 H 0.0966 0.7802 0.0756 0.057 Uiso 1 1 calc R
C53 C 0.0695(6) 0.8507(3) 0.0153(3) 0.0612(15) Uani 1 1 d .
H53 H 0.0634 0.8288 -0.0241 0.073 Uiso 1 1 calc R
C54 C 0.0606(8) 0.9123(3) 0.0133(3) 0.0764(19) Uani 1 1 d .
H54 H 0.0520 0.9323 -0.0274 0.092 Uiso 1 1 calc R
C55 C 0.0645(8) 0.9441(3) 0.0709(4) 0.081(2) Uani 1 1 d .
H55 H 0.0585 0.9859 0.0694 0.097 Uiso 1 1 calc R
C56 C 0.0771(6) 0.9150(2) 0.1310(3) 0.0565(13) Uani 1 1 d .
H56 H 0.0764 0.9370 0.1700 0.068 Uiso 1 1 calc R
C61 C 0.0249(4) 0.8628(2) 0.2609(2) 0.0408(10) Uani 1 1 d .
C62 C 0.0692(5) 0.8913(2) 0.3190(3) 0.0486(11) Uani 1 1 d .
H62 H 0.1588 0.8892 0.3373 0.058 Uiso 1 1 calc R
C63 C -0.0205(6) 0.9234(3) 0.3506(3) 0.0619(15) Uani 1 1 d .
H63 H 0.0088 0.9430 0.3906 0.074 Uiso 1 1 calc R
C64 C -0.1510(6) 0.9267(3) 0.3238(4) 0.0726(19) Uani 1 1 d .
H64 H -0.2101 0.9492 0.3449 0.087 Uiso 1 1 calc R
C65 C -0.1959(6) 0.8972(3) 0.2662(3) 0.0659(16) Uani 1 1 d .
H65 H -0.2858 0.8989 0.2484 0.079 Uiso 1 1 calc R
C66 C -0.1093(5) 0.8656(3) 0.2351(3) 0.0585(14) Uani 1 1 d .
H66 H -0.1400 0.8454 0.1957 0.070 Uiso 1 1 calc R
C101 C -0.2692(13) 0.8379(6) 0.0349(5) 0.153(4) Uani 1 1 d DU
H10A H -0.2837 0.7948 0.0304 0.183 Uiso 1 1 calc R
H10B H -0.1763 0.8438 0.0532 0.183 Uiso 1 1 calc R
Cl11 Cl -0.3599(2) 0.86271(14) 0.08934(11) 0.1101(8) Uani 1 1 d DU
Cl12 Cl -0.2933(2) 0.8679(2) -0.04177(11) 0.1505(14) Uani 1 1 d DU
C201 C 0.5683(14) 0.8480(5) 0.5484(5) 0.142(4) Uani 1 1 d DU
H20A H 0.4882 0.8438 0.5691 0.170 Uiso 1 1 calc R
H20B H 0.6382 0.8254 0.5753 0.170 Uiso 1 1 calc R
Cl21 Cl 0.5403(3) 0.81597(18) 0.47439(13) 0.1440(12) Uani 1 1 d DU
Cl22 Cl 0.6113(9) 0.9197(3) 0.5521(4) 0.312(4) Uani 1 1 d DU

loop_
_atom_site_aniso_label
_atom_site_aniso_U_11
_atom_site_aniso_U_22
_atom_site_aniso_U_33
_atom_site_aniso_U_23
_atom_site_aniso_U_13
_atom_site_aniso_U_12
Zr 0.0315(2) 0.0389(2) 0.0494(3) 0.0045(2) 0.00503(17) 0.00539(17)
Cl1 0.0647(8) 0.0487(7) 0.0684(9) -0.0101(6) 0.0163(7) 0.0022(6)
Cl2 0.0524(7) 0.0617(8) 0.0530(7) 0.0075(6) 0.0119(6) 0.0102(6)
N1 0.0322(18) 0.043(2) 0.047(2) 0.0071(17) 0.0030(15) 0.0016(16)
P1 0.0307(5) 0.0365(6) 0.0453(6) 0.0042(5) 0.0030(4) 0.0002(4)
C1 0.038(2) 0.038(2) 0.041(2) 0.0033(19) -0.0007(18) -0.0005(18)
C2 0.049(3) 0.039(2) 0.048(3) 0.005(2) 0.001(2) -0.005(2)
N3 0.060(3) 0.064(3) 0.061(3) 0.010(2) -0.016(2) -0.020(2)
P2 0.0310(5) 0.0331(5) 0.0434(6) 0.0023(5) 0.0009(4) 0.0016(4)
N2 0.0301(17) 0.0339(18) 0.049(2) 0.0008(16) 0.0023(15) 0.0014(14)
C5 0.030(3) 0.049(3) 0.182(9) -0.012(5) -0.017(4) 0.004(2)
C6 0.030(3) 0.117(6) 0.075(4) -0.017(4) -0.006(3) 0.008(3)
C7 0.041(3) 0.075(4) 0.075(4) 0.026(3) 0.001(3) 0.007(3)
C8 0.046(3) 0.087(5) 0.068(4) -0.012(4) 0.000(3) 0.026(3)
C9 0.036(3) 0.126(7) 0.089(5) 0.044(5) 0.009(3) 0.009(4)
C11 0.037(2) 0.046(3) 0.054(3) 0.017(2) 0.005(2) 0.009(2)
C12 0.051(3) 0.046(3) 0.064(3) 0.008(2) 0.010(2) 0.008(2)
C13 0.056(3) 0.050(3) 0.088(5) 0.023(3) 0.012(3) 0.011(3)
C14 0.073(4) 0.059(4) 0.085(5) 0.035(4) 0.014(3) 0.019(3)
C15 0.060(4) 0.089(5) 0.062(4) 0.023(4) -0.005(3) 0.010(3)
C16 0.051(3) 0.060(3) 0.061(3) 0.010(3) 0.000(2) 0.003(3)
C21 0.030(2) 0.040(2) 0.061(3) -0.002(2) 0.0046(19) 0.0020(18)
C22 0.035(2) 0.047(3) 0.077(4) 0.006(3) 0.008(2) -0.001(2)
C23 0.038(3) 0.045(3) 0.119(6) 0.014(3) 0.019(3) -0.002(2)
C24 0.040(3) 0.040(3) 0.141(7) -0.011(4) 0.019(4) -0.003(2)
C25 0.036(3) 0.069(4) 0.101(5) -0.030(4) 0.002(3) 0.000(3)
C26 0.036(2) 0.055(3) 0.071(4) -0.007(3) 0.000(2) 0.000(2)
C31 0.036(2) 0.034(2) 0.059(3) 0.004(2) 0.002(2) 0.0008(18)
C32 0.046(3) 0.041(3) 0.064(3) 0.002(2) 0.009(2) 0.002(2)
C33 0.057(3) 0.037(3) 0.094(5) -0.009(3) 0.002(3) -0.002(2)
C34 0.052(3) 0.035(3) 0.112(5) 0.005(3) 0.004(3) -0.007(2)
C35 0.048(3) 0.046(3) 0.097(5) 0.021(3) 0.015(3) -0.004(2)
C36 0.040(2) 0.048(3) 0.066(3) 0.011(3) 0.002(2) -0.002(2)
C41 0.042(2) 0.040(2) 0.041(2) 0.0037(19) 0.0059(18) 0.0022(19)
C42 0.053(3) 0.046(3) 0.051(3) 0.006(2) 0.000(2) 0.002(2)
C43 0.103(5) 0.054(3) 0.044(3) -0.002(3) 0.002(3) 0.003(3)
C44 0.113(6) 0.057(4) 0.059(4) -0.002(3) 0.030(4) 0.009(4)
C45 0.077(4) 0.063(4) 0.079(5) 0.001(3) 0.035(4) 0.012(3)
C46 0.046(3) 0.053(3) 0.062(3) 0.005(3) 0.012(2) 0.003(2)
C51 0.036(2) 0.034(2) 0.050(3) 0.005(2) -0.0028(19) 0.0013(18)
C52 0.048(3) 0.042(3) 0.050(3) 0.002(2) 0.002(2) 0.006(2)
C53 0.075(4) 0.059(3) 0.048(3) 0.012(3) 0.004(3) 0.019(3)
C54 0.100(5) 0.073(4) 0.054(4) 0.021(3) 0.002(3) 0.022(4)
C55 0.117(6) 0.042(3) 0.077(5) 0.020(3) -0.005(4) 0.018(3)
C56 0.065(3) 0.039(3) 0.063(3) 0.004(2) 0.002(3) 0.003(2)
C61 0.036(2) 0.034(2) 0.053(3) 0.001(2) 0.0045(19) 0.0058(18)
C62 0.044(3) 0.045(3) 0.058(3) -0.003(2) 0.010(2) 0.001(2)
C63 0.068(4) 0.054(3) 0.067(4) -0.013(3) 0.019(3) 0.003(3)
C64 0.061(4) 0.059(4) 0.103(5) -0.001(4) 0.033(4) 0.019(3)
C65 0.045(3) 0.075(4) 0.079(4) 0.008(3) 0.013(3) 0.016(3)
C66 0.038(3) 0.067(4) 0.070(4) -0.005(3) 0.005(2) 0.015(2)
C101 0.166(8) 0.160(8) 0.132(7) 0.019(7) 0.019(6) 0.072(7)
Cl11 0.0971(15) 0.158(2) 0.0759(13) 0.0284(14) 0.0141(11) 0.0335(15)
Cl12 0.0826(14) 0.303(4) 0.0646(12) 0.0076(18) 0.0049(10) 0.048(2)
C201 0.166(8) 0.129(7) 0.134(7) 0.001(6) 0.030(6) -0.028(6)
Cl21 0.149(2) 0.210(3) 0.0760(14) 0.0029(18) 0.0249(15) 0.045(2)
Cl22 0.353(7) 0.231(6) 0.336(7) 0.041(5) -0.003(6) -0.072(5)

loop_
_atom_type_symbol
_atom_type_description
_atom_type_scat_dispersion_real
_atom_type_scat_dispersion_imag
_atom_type_scat_source
C C 0.0033 0.0016 'International Tables Vol C Tables 4.2.6.8 and 6.1.1.4'
H H 0.0000 0.0000 'International Tables Vol C Tables 4.2.6.8 and 6.1.1.4'
N N 0.0061 0.0033 'International Tables Vol C Tables 4.2.6.8 and 6.1.1.4'
P P 0.1023 0.0942 'International Tables Vol C Tables 4.2.6.8 and 6.1.1.4'
Cl Cl 0.1484 0.1585 'International Tables Vol C Tables 4.2.6.8 and 6.1.1.4'
Zr Zr -2.9673 0.5597 'International Tables Vol C Tables 4.2.6.8 and 6.1.1.4'

loop_
_geom_angle_atom_site_label_1
_geom_angle_atom_site_label_2
_geom_angle_atom_site_label_3
_geom_angle
N1 Zr N2 90.11(14)
N1 Zr C6 80.0(2)
N2 Zr C6 92.1(2)
N1 Zr Cl2 152.45(10)
N2 Zr Cl2 85.42(10)
C6 Zr Cl2 127.27(19)
N1 Zr C7 80.41(17)
N2 Zr C7 123.6(2)
C6 Zr C7 31.5(2)
Cl2 Zr C7 124.27(15)
N1 Zr Cl1 85.41(11)
N2 Zr Cl1 146.30(10)
C6 Zr Cl1 119.7(2)
Cl2 Zr Cl1 83.43(5)
C7 Zr Cl1 88.60(18)
N1 Zr C5 109.8(3)
N2 Zr C5 80.10(18)
C6 Zr C5 32.3(3)
Cl2 Zr C5 96.2(3)
C7 Zr C5 52.8(2)
Cl1 Zr C5 132.67(17)
N1 Zr C8 109.5(2)
N2 Zr C8 132.83(19)
C6 Zr C8 52.5(2)
Cl2 Zr C8 93.12(17)
C7 Zr C8 31.5(2)
Cl1 Zr C8 79.58(17)
C5 Zr C8 53.1(2)
N1 Zr C9 130.53(19)
N2 Zr C9 104.0(2)
C6 Zr C9 52.8(2)
Cl2 Zr C9 76.77(17)
C7 Zr C9 52.1(2)
Cl1 Zr C9 104.2(2)
C5 Zr C9 32.4(3)
C8 Zr C9 31.6(2)
N1 Zr C1 63.40(13)
N2 Zr C1 60.79(13)
C6 Zr C1 132.61(19)
Cl2 Zr C1 91.01(10)
C7 Zr C1 143.80(17)
Cl1 Zr C1 87.69(10)
C5 Zr C1 139.5(2)
C8 Zr C1 166.1(2)
C9 Zr C1 161.6(2)
N1 Zr P1 29.12(10)
N2 Zr P1 74.37(9)
C6 Zr P1 104.83(17)
Cl2 Zr P1 124.69(4)
C7 Zr P1 109.53(15)
Cl1 Zr P1 86.19(4)
C5 Zr P1 128.6(2)
C8 Zr P1 137.71(18)
C9 Zr P1 157.61(18)
C1 Zr P1 34.28(10)
N1 Zr P2 82.87(10)
N2 Zr P2 29.07(9)
C6 Zr P2 118.21(18)
Cl2 Zr P2 80.08(4)
C7 Zr P2 147.75(18)
Cl1 Zr P2 117.36(4)
C5 Zr P2 109.05(15)
C8 Zr P2 160.46(18)
C9 Zr P2 129.1(2)
C1 Zr P2 33.45(10)
P1 Zr P2 57.65(3)
C11 N1 P1 116.4(3)
C11 N1 Zr 131.8(3)
P1 N1 Zr 109.0(2)
N1 P1 C1 103.7(2)
N1 P1 C41 110.9(2)
C1 P1 C41 113.1(2)
N1 P1 C31 113.4(2)
C1 P1 C31 108.7(2)
C41 P1 C31 107.2(2)
N1 P1 Zr 41.92(14)
C1 P1 Zr 61.81(15)
C41 P1 Zr 125.66(16)
C31 P1 Zr 126.15(17)
C2 C1 P2 114.3(3)
C2 C1 P1 115.7(3)
P2 C1 P1 119.0(3)
C2 C1 Zr 134.2(4)
P2 C1 Zr 85.49(17)
P1 C1 Zr 83.90(16)
N3 C2 C1 178.7(6)
N2 P2 C1 100.8(2)
N2 P2 C61 116.1(2)
C1 P2 C61 112.4(2)
N2 P2 C51 116.6(2)
C1 P2 C51 110.2(2)
C61 P2 C51 101.1(2)
N2 P2 Zr 43.25(13)
C1 P2 Zr 61.06(15)
C61 P2 Zr 145.19(16)
C51 P2 Zr 113.30(16)
C21 N2 P2 117.2(3)
C21 N2 Zr 128.8(3)
P2 N2 Zr 107.68(19)
C6 C5 C9 106.2(6)
C6 C5 Zr 73.3(3)
C9 C5 Zr 75.1(4)
C6 C5 H5 126.9
C9 C5 H5 126.9
Zr C5 H5 117.0
C7 C6 C5 108.5(7)
C7 C6 Zr 74.6(4)
C5 C6 Zr 74.4(4)
C7 C6 H6 125.8
C5 C6 H6 125.8
Zr C6 H6 117.2
C6 C7 C8 109.7(7)
C6 C7 Zr 74.0(4)
C8 C7 Zr 75.8(3)
C6 C7 H7 125.1
C8 C7 H7 125.1
Zr C7 H7 117.0
C7 C8 C9 107.5(7)
C7 C8 Zr 72.8(3)
C9 C8 Zr 74.4(3)
C7 C8 H8 126.3
C9 C8 H8 126.3
Zr C8 H8 118.5
C8 C9 C5 108.1(6)
C8 C9 Zr 74.1(4)
C5 C9 Zr 72.5(3)
C8 C9 H9 126.0
C5 C9 H9 126.0
Zr C9 H9 119.3
C16 C11 C12 118.8(5)
C16 C11 N1 121.4(5)
C12 C11 N1 119.8(5)
C13 C12 C11 120.5(6)
C13 C12 H12 119.8
C11 C12 H12 119.8
C14 C13 C12 121.2(6)
C14 C13 H13 119.4
C12 C13 H13 119.4
C13 C14 C15 119.1(6)
C13 C14 H14 120.4
C15 C14 H14 120.4
C14 C15 C16 120.5(6)
C14 C15 H15 119.8
C16 C15 H15 119.8
C11 C16 C15 120.0(6)
C11 C16 H16 120.0
C15 C16 H16 120.0
C22 C21 C26 118.5(5)
C22 C21 N2 121.4(5)
C26 C21 N2 120.1(5)
C21 C22 C23 120.6(6)
C21 C22 H22 119.7
C23 C22 H22 119.7
C24 C23 C22 120.3(6)
C24 C23 H23 119.9
C22 C23 H23 119.9
C23 C24 C25 119.9(6)
C23 C24 H24 120.0
C25 C24 H24 120.0
C24 C25 C26 120.2(6)
C24 C25 H25 119.9
C26 C25 H25 119.9
C25 C26 C21 120.5(6)
C25 C26 H26 119.7
C21 C26 H26 119.7
C32 C31 C36 120.2(5)
C32 C31 P1 118.6(4)
C36 C31 P1 120.9(4)
C31 C32 C33 119.8(5)
C31 C32 H32 120.1
C33 C32 H32 120.1
C34 C33 C32 120.0(6)
C34 C33 H33 120.0
C32 C33 H33 120.0
C35 C34 C33 120.3(5)
C35 C34 H34 119.8
C33 C34 H34 119.8
C34 C35 C36 120.4(6)
C34 C35 H35 119.8
C36 C35 H35 119.8
C31 C36 C35 119.3(6)
C31 C36 H36 120.4
C35 C36 H36 120.4
C46 C41 C42 118.6(5)
C46 C41 P1 121.8(4)
C42 C41 P1 119.6(4)
C43 C42 C41 120.8(6)
C43 C42 H42 119.6
C41 C42 H42 119.6
C42 C43 C44 119.0(6)
C42 C43 H43 120.5
C44 C43 H43 120.5
C45 C44 C43 120.4(6)
C45 C44 H44 119.8
C43 C44 H44 119.8
C44 C45 C46 120.9(6)
C44 C45 H45 119.6
C46 C45 H45 119.6
C45 C46 C41 120.2(6)
C45 C46 H46 119.9
C41 C46 H46 119.9
C56 C51 C52 118.6(5)
C56 C51 P2 117.7(4)
C52 C51 P2 123.6(4)
C53 C52 C51 121.1(5)
C53 C52 H52 119.4
C51 C52 H52 119.4
C52 C53 C54 120.0(6)
C52 C53 H53 120.0
C54 C53 H53 120.0
C55 C54 C53 119.8(6)
C55 C54 H54 120.1
C53 C54 H54 120.1
C54 C55 C56 120.6(6)
C54 C55 H55 119.7
C56 C55 H55 119.7
C55 C56 C51 119.9(6)
C55 C56 H56 120.1
C51 C56 H56 120.1
C62 C61 C66 119.5(5)
C62 C61 P2 124.8(4)
C66 C61 P2 115.7(4)
C61 C62 C63 119.0(5)
C61 C62 H62 120.5
C63 C62 H62 120.5
C64 C63 C62 120.5(6)
C64 C63 H63 119.7
C62 C63 H63 119.7
C63 C64 C65 120.4(6)
C63 C64 H64 119.8
C65 C64 H64 119.8
C66 C65 C64 119.4(6)
C66 C65 H65 120.3
C64 C65 H65 120.3
C65 C66 C61 121.0(6)
C65 C66 H66 119.5
C61 C66 H66 119.5
Cl11 C101 Cl12 118.2(6)
Cl11 C101 H10A 107.7
Cl12 C101 H10A 107.7
Cl11 C101 H10B 107.7
Cl12 C101 H10B 107.7
H10A C101 H10B 107.1
Cl22 C201 Cl21 117.9(8)
Cl22 C201 H20A 107.8
Cl21 C201 H20A 107.8
Cl22 C201 H20B 107.8
Cl21 C201 H20B 107.8
H20A C201 H20B 107.2

loop_
_geom_bond_atom_site_label_1
_geom_bond_atom_site_label_2
_geom_bond_distance
Zr N1 2.226(4)
Zr N2 2.288(4)
Zr C6 2.492(6)
Zr Cl2 2.4927(14)
Zr C7 2.499(5)
Zr Cl1 2.5009(15)
Zr C5 2.506(6)
Zr C8 2.535(5)
Zr C9 2.539(6)
Zr C1 2.793(5)
Zr P1 3.1511(12)
Zr P2 3.1819(12)
N1 C11 1.455(6)
N1 P1 1.621(4)
P1 C1 1.785(5)
P1 C41 1.800(5)
P1 C31 1.807(5)
C1 C2 1.431(6)
C1 P2 1.759(5)
C2 N3 1.151(6)
P2 N2 1.623(4)
P2 C61 1.809(5)
P2 C51 1.814(5)
N2 C21 1.449(6)
C5 C6 1.390(11)
C5 C9 1.406(12)
C5 H5 0.9400
C6 C7 1.353(10)
C6 H6 0.9400
C7 C8 1.365(9)
C7 H7 0.9400
C8 C9 1.380(11)
C8 H8 0.9400
C9 H9 0.9400
C11 C16 1.388(8)
C11 C12 1.392(7)
C12 C13 1.384(7)
C12 H12 0.9400
C13 C14 1.368(10)
C13 H13 0.9400
C14 C15 1.386(10)
C14 H14 0.9400
C15 C16 1.401(8)
C15 H15 0.9400
C16 H16 0.9400
C21 C22 1.385(8)
C21 C26 1.393(7)
C22 C23 1.395(8)
C22 H22 0.9400
C23 C24 1.367(10)
C23 H23 0.9400
C24 C25 1.380(10)
C24 H24 0.9400
C25 C26 1.387(8)
C25 H25 0.9400
C26 H26 0.9400
C31 C32 1.381(7)
C31 C36 1.393(7)
C32 C33 1.398(7)
C32 H32 0.9400
C33 C34 1.377(10)
C33 H33 0.9400
C34 C35 1.377(9)
C34 H34 0.9400
C35 C36 1.395(8)
C35 H35 0.9400
C36 H36 0.9400
C41 C46 1.391(7)
C41 C42 1.404(7)
C42 C43 1.378(8)
C42 H42 0.9400
C43 C44 1.394(10)
C43 H43 0.9400
C44 C45 1.366(10)
C44 H44 0.9400
C45 C46 1.371(8)
C45 H45 0.9400
C46 H46 0.9400
C51 C56 1.394(7)
C51 C52 1.394(7)
C52 C53 1.365(7)
C52 H52 0.9400
C53 C54 1.383(9)
C53 H53 0.9400
C54 C55 1.375(10)
C54 H54 0.9400
C55 C56 1.383(8)
C55 H55 0.9400
C56 H56 0.9400
C61 C62 1.370(7)
C61 C66 1.401(7)
C62 C63 1.397(7)
C62 H62 0.9400
C63 C64 1.372(9)
C63 H63 0.9400
C64 C65 1.373(10)
C64 H64 0.9400
C65 C66 1.362(8)
C65 H65 0.9400
C66 H66 0.9400
C101 Cl11 1.646(9)
C101 Cl12 1.695(9)
C101 H10A 0.9800
C101 H10B 0.9800
C201 Cl22 1.665(10)
C201 Cl21 1.666(10)
C201 H20A 0.9800
C201 H20B 0.9800

loop_
_geom_torsion_atom_site_label_1
_geom_torsion_atom_site_label_2
_geom_torsion_atom_site_label_3
_geom_torsion_atom_site_label_4
_geom_torsion
N2 Zr N1 C11 -144.1(4)
C6 Zr N1 C11 -51.9(5)
Cl2 Zr N1 C11 135.6(4)
C7 Zr N1 C11 -20.0(4)
Cl1 Zr N1 C11 69.3(4)
C5 Zr N1 C11 -64.6(5)
C8 Zr N1 C11 -7.9(5)
C9 Zr N1 C11 -35.5(6)
C1 Zr N1 C11 159.1(5)
P1 Zr N1 C11 159.8(6)
P2 Zr N1 C11 -172.3(4)
N2 Zr N1 P1 56.1(2)
C6 Zr N1 P1 148.3(3)
Cl2 Zr N1 P1 -24.1(4)
C7 Zr N1 P1 -179.8(3)
Cl1 Zr N1 P1 -90.4(2)
C5 Zr N1 P1 135.7(2)
C8 Zr N1 P1 -167.6(2)
C9 Zr N1 P1 164.8(3)
C1 Zr N1 P1 -0.70(18)
P2 Zr N1 P1 27.92(19)
C11 N1 P1 C1 -162.2(4)
Zr N1 P1 C1 1.0(3)
C11 N1 P1 C41 76.1(4)
Zr N1 P1 C41 -120.6(2)
C11 N1 P1 C31 -44.5(4)
Zr N1 P1 C31 118.7(2)
C11 N1 P1 Zr -163.2(5)
N2 Zr P1 N1 -120.4(2)
C6 Zr P1 N1 -32.4(3)
Cl2 Zr P1 N1 166.7(2)
C7 Zr P1 N1 0.2(3)
Cl1 Zr P1 N1 87.4(2)
C5 Zr P1 N1 -57.2(3)
C8 Zr P1 N1 17.4(3)
C9 Zr P1 N1 -31.6(6)
C1 Zr P1 N1 178.9(3)
P2 Zr P1 N1 -146.6(2)
N1 Zr P1 C1 -178.9(3)
N2 Zr P1 C1 60.7(2)
C6 Zr P1 C1 148.8(3)
Cl2 Zr P1 C1 -12.17(18)
C7 Zr P1 C1 -178.6(3)
Cl1 Zr P1 C1 -91.49(18)
C5 Zr P1 C1 123.9(3)
C8 Zr P1 C1 -161.4(3)
C9 Zr P1 C1 149.6(6)
P2 Zr P1 C1 34.48(18)
N1 Zr P1 C41 81.8(3)
N2 Zr P1 C41 -38.7(2)
C6 Zr P1 C41 49.4(3)
Cl2 Zr P1 C41 -111.53(19)
C7 Zr P1 C41 82.0(3)
Cl1 Zr P1 C41 169.16(19)
C5 Zr P1 C41 24.5(3)
C8 Zr P1 C41 99.2(3)
C9 Zr P1 C41 50.2(6)
C1 Zr P1 C41 -99.4(3)
P2 Zr P1 C41 -64.87(19)
N1 Zr P1 C31 -85.5(3)
N2 Zr P1 C31 154.1(2)
C6 Zr P1 C31 -117.8(3)
Cl2 Zr P1 C31 81.2(2)
C7 Zr P1 C31 -85.2(3)
Cl1 Zr P1 C31 1.9(2)
C5 Zr P1 C31 -142.7(3)
C8 Zr P1 C31 -68.0(3)
C9 Zr P1 C31 -117.1(6)
C1 Zr P1 C31 93.4(3)
P2 Zr P1 C31 127.9(2)
N1 P1 C1 C2 135.8(4)
C41 P1 C1 C2 -104.1(4)
C31 P1 C1 C2 14.9(4)
Zr P1 C1 C2 136.6(4)
N1 P1 C1 P2 -82.2(3)
C41 P1 C1 P2 38.0(4)
C31 P1 C1 P2 156.9(3)
Zr P1 C1 P2 -81.4(3)
N1 P1 C1 Zr -0.8(2)
C41 P1 C1 Zr 119.38(19)
C31 P1 C1 Zr -121.68(18)
N1 Zr C1 C2 -119.6(5)
N2 Zr C1 C2 134.0(5)
C6 Zr C1 C2 -163.2(5)
Cl2 Zr C1 C2 49.8(4)
C7 Zr C1 C2 -118.1(5)
Cl1 Zr C1 C2 -33.6(4)
C5 Zr C1 C2 150.6(5)
C8 Zr C1 C2 -57.5(9)
C9 Zr C1 C2 97.5(8)
P1 Zr C1 C2 -120.2(5)
P2 Zr C1 C2 120.0(5)
N1 Zr C1 P2 120.4(2)
N2 Zr C1 P2 14.01(15)
C6 Zr C1 P2 76.9(3)
Cl2 Zr C1 P2 -70.18(15)
C7 Zr C1 P2 122.0(3)
Cl1 Zr C1 P2 -153.56(16)
C5 Zr C1 P2 30.6(4)
C8 Zr C1 P2 -177.5(7)
C9 Zr C1 P2 -22.5(8)
P1 Zr C1 P2 119.8(3)
N1 Zr C1 P1 0.61(16)
N2 Zr C1 P1 -105.8(2)
C6 Zr C1 P1 -42.9(4)
Cl2 Zr C1 P1 170.01(15)
C7 Zr C1 P1 2.2(4)
Cl1 Zr C1 P1 86.63(15)
C5 Zr C1 P1 -89.2(4)
C8 Zr C1 P1 62.7(8)
C9 Zr C1 P1 -142.3(7)
P2 Zr C1 P1 -119.8(3)
P2 C1 C2 N3 -12(27)
P1 C1 C2 N3 132(27)
Zr C1 C2 N3 -120(27)
C2 C1 P2 N2 -154.7(4)
P1 C1 P2 N2 62.8(3)
Zr C1 P2 N2 -17.66(19)
C2 C1 P2 C61 81.1(4)
P1 C1 P2 C61 -61.4(3)
Zr C1 P2 C61 -141.89(18)
C2 C1 P2 C51 -30.9(4)
P1 C1 P2 C51 -173.4(3)
Zr C1 P2 C51 106.14(18)
C2 C1 P2 Zr -137.0(4)
P1 C1 P2 Zr 80.5(2)
N1 Zr P2 N2 103.2(2)
C6 Zr P2 N2 28.6(3)
Cl2 Zr P2 N2 -98.5(2)
C7 Zr P2 N2 44.1(3)
Cl1 Zr P2 N2 -175.7(2)
C5 Zr P2 N2 -5.3(3)
C8 Zr P2 N2 -27.6(5)
C9 Zr P2 N2 -34.7(3)
C1 Zr P2 N2 154.2(3)
P1 Zr P2 N2 118.9(2)
N1 Zr P2 C1 -51.0(2)
N2 Zr P2 C1 -154.2(3)
C6 Zr P2 C1 -125.6(3)
Cl2 Zr P2 C1 107.28(18)
C7 Zr P2 C1 -110.1(3)
Cl1 Zr P2 C1 30.06(18)
C5 Zr P2 C1 -159.5(3)
C8 Zr P2 C1 178.2(5)
C9 Zr P2 C1 171.1(3)
P1 Zr P2 C1 -35.35(18)
N1 Zr P2 C61 37.1(3)
N2 Zr P2 C61 -66.1(3)
C6 Zr P2 C61 -37.4(4)
Cl2 Zr P2 C61 -164.6(3)
C7 Zr P2 C61 -22.0(4)
Cl1 Zr P2 C61 118.2(3)
C5 Zr P2 C61 -71.4(4)
C8 Zr P2 C61 -93.7(5)
C9 Zr P2 C61 -100.8(4)
C1 Zr P2 C61 88.1(3)
P1 Zr P2 C61 52.8(3)
N1 Zr P2 C51 -152.06(19)
N2 Zr P2 C51 104.7(3)
C6 Zr P2 C51 133.4(3)
Cl2 Zr P2 C51 6.21(17)
C7 Zr P2 C51 148.8(3)
Cl1 Zr P2 C51 -71.01(17)
C5 Zr P2 C51 99.4(3)
C8 Zr P2 C51 77.1(5)
C9 Zr P2 C51 70.0(3)
C1 Zr P2 C51 -101.1(2)
P1 Zr P2 C51 -136.42(17)
C1 P2 N2 C21 177.4(4)
C61 P2 N2 C21 -61.0(4)
C51 P2 N2 C21 58.1(4)
Zr P2 N2 C21 154.6(5)
C1 P2 N2 Zr 22.8(2)
C61 P2 N2 Zr 144.5(2)
C51 P2 N2 Zr -96.5(2)
N1 Zr N2 C21 134.3(4)
C6 Zr N2 C21 54.4(4)
Cl2 Zr N2 C21 -72.9(4)
C7 Zr N2 C21 55.8(5)
Cl1 Zr N2 C21 -143.8(3)
C5 Zr N2 C21 24.3(5)
C8 Zr N2 C21 17.1(5)
C9 Zr N2 C21 2.3(4)
C1 Zr N2 C21 -166.6(4)
P1 Zr N2 C21 159.2(4)
P2 Zr N2 C21 -150.7(5)
N1 Zr N2 P2 -75.0(2)
C6 Zr N2 P2 -155.0(3)
Cl2 Zr N2 P2 77.78(18)
C7 Zr N2 P2 -153.5(2)
Cl1 Zr N2 P2 6.9(3)
C5 Zr N2 P2 174.9(3)
C8 Zr N2 P2 167.8(2)
C9 Zr N2 P2 152.9(2)
C1 Zr N2 P2 -15.94(17)
P1 Zr N2 P2 -50.19(16)
N1 Zr C5 C6 23.8(5)
N2 Zr C5 C6 110.3(5)
Cl2 Zr C5 C6 -165.5(4)
C7 Zr C5 C6 -36.5(4)
Cl1 Zr C5 C6 -78.7(6)
C8 Zr C5 C6 -76.2(4)
C9 Zr C5 C6 -112.5(6)
C1 Zr C5 C6 95.7(4)
P1 Zr C5 C6 49.6(5)
P2 Zr C5 C6 112.9(4)
N1 Zr C5 C9 136.3(5)
N2 Zr C5 C9 -137.2(5)
C6 Zr C5 C9 112.5(6)
Cl2 Zr C5 C9 -53.0(5)
C7 Zr C5 C9 75.9(4)
Cl1 Zr C5 C9 33.8(6)
C8 Zr C5 C9 36.3(4)
C1 Zr C5 C9 -151.9(4)
P1 Zr C5 C9 162.0(4)
P2 Zr C5 C9 -134.6(4)
C9 C5 C6 C7 -1.1(7)
Zr C5 C6 C7 67.4(4)
C9 C5 C6 Zr -68.5(4)
N1 Zr C6 C7 88.0(4)
N2 Zr C6 C7 177.7(4)
Cl2 Zr C6 C7 -96.4(5)
Cl1 Zr C6 C7 9.2(5)
C5 Zr C6 C7 -114.7(6)
C8 Zr C6 C7 -36.3(4)
C9 Zr C6 C7 -76.3(5)
C1 Zr C6 C7 126.7(4)
P1 Zr C6 C7 103.3(4)
P2 Zr C6 C7 164.2(3)
N1 Zr C6 C5 -157.3(5)
N2 Zr C6 C5 -67.6(5)
Cl2 Zr C6 C5 18.3(5)
C7 Zr C6 C5 114.7(6)
Cl1 Zr C6 C5 123.9(4)
C8 Zr C6 C5 78.4(5)
C9 Zr C6 C5 38.4(4)
C1 Zr C6 C5 -118.6(4)
P1 Zr C6 C5 -142.0(4)
P2 Zr C6 C5 -81.1(4)
C5 C6 C7 C8 0.7(7)
Zr C6 C7 C8 68.0(4)
C5 C6 C7 Zr -67.3(4)
N1 Zr C7 C6 -86.5(4)
N2 Zr C7 C6 -2.8(5)
Cl2 Zr C7 C6 106.9(4)
Cl1 Zr C7 C6 -172.0(4)
C5 Zr C7 C6 37.5(4)
C8 Zr C7 C6 115.8(6)
C9 Zr C7 C6 78.7(5)
C1 Zr C7 C6 -87.9(5)
P1 Zr C7 C6 -86.6(4)
P2 Zr C7 C6 -26.7(6)
N1 Zr C7 C8 157.7(5)
N2 Zr C7 C8 -118.6(4)
C6 Zr C7 C8 -115.8(6)
Cl2 Zr C7 C8 -8.9(5)
Cl1 Zr C7 C8 72.1(4)
C5 Zr C7 C8 -78.3(5)
C9 Zr C7 C8 -37.2(5)
C1 Zr C7 C8 156.3(4)
P1 Zr C7 C8 157.6(4)
P2 Zr C7 C8 -142.5(4)
C6 C7 C8 C9 0.0(7)
Zr C7 C8 C9 66.9(4)
C6 C7 C8 Zr -66.8(4)
N1 Zr C8 C7 -23.4(5)
N2 Zr C8 C7 86.0(5)
C6 Zr C8 C7 36.3(4)
Cl2 Zr C8 C7 172.6(4)
Cl1 Zr C8 C7 -104.7(4)
C5 Zr C8 C7 77.2(5)
C9 Zr C8 C7 114.4(7)
C1 Zr C8 C7 -80.4(8)
P1 Zr C8 C7 -32.3(5)
P2 Zr C8 C7 103.8(6)
N1 Zr C8 C9 -137.8(5)
N2 Zr C8 C9 -28.4(6)
C6 Zr C8 C9 -78.1(5)
Cl2 Zr C8 C9 58.2(5)
C7 Zr C8 C9 -114.4(7)
Cl1 Zr C8 C9 140.9(5)
C5 Zr C8 C9 -37.2(5)
C1 Zr C8 C9 165.2(7)
P1 Zr C8 C9 -146.7(4)
P2 Zr C8 C9 -10.6(8)
C7 C8 C9 C5 -0.7(7)
Zr C8 C9 C5 65.1(4)
C7 C8 C9 Zr -65.8(4)
C6 C5 C9 C8 1.1(7)
Zr C5 C9 C8 -66.1(4)
C6 C5 C9 Zr 67.2(4)
N1 Zr C9 C8 56.5(6)
N2 Zr C9 C8 158.9(4)
C6 Zr C9 C8 77.0(5)
Cl2 Zr C9 C8 -119.3(5)
C7 Zr C9 C8 37.0(4)
Cl1 Zr C9 C8 -39.7(5)
C5 Zr C9 C8 115.3(6)
C1 Zr C9 C8 -168.8(5)
P1 Zr C9 C8 76.0(8)
P2 Zr C9 C8 175.5(3)
N1 Zr C9 C5 -58.9(6)
N2 Zr C9 C5 43.6(5)
C6 Zr C9 C5 -38.3(4)
Cl2 Zr C9 C5 125.4(5)
C7 Zr C9 C5 -78.3(5)
Cl1 Zr C9 C5 -155.1(4)
C8 Zr C9 C5 -115.3(6)
C1 Zr C9 C5 75.9(8)
P1 Zr C9 C5 -39.3(9)
P2 Zr C9 C5 60.1(5)
P1 N1 C11 C16 -102.1(5)
Zr N1 C11 C16 99.4(6)
P1 N1 C11 C12 78.6(5)
Zr N1 C11 C12 -79.9(6)
C16 C11 C12 C13 0.5(8)
N1 C11 C12 C13 179.8(5)
C11 C12 C13 C14 -0.7(9)
C12 C13 C14 C15 0.5(10)
C13 C14 C15 C16 0.0(10)
C12 C11 C16 C15 0.0(8)
N1 C11 C16 C15 -179.3(5)
C14 C15 C16 C11 -0.3(9)
P2 N2 C21 C22 -69.5(5)
Zr N2 C21 C22 78.8(5)
P2 N2 C21 C26 112.8(4)
Zr N2 C21 C26 -98.8(5)
C26 C21 C22 C23 -2.4(7)
N2 C21 C22 C23 179.9(4)
C21 C22 C23 C24 0.8(8)
C22 C23 C24 C25 1.5(8)
C23 C24 C25 C26 -2.1(9)
C24 C25 C26 C21 0.5(8)
C22 C21 C26 C25 1.8(7)
N2 C21 C26 C25 179.5(4)
N1 P1 C31 C32 -73.4(4)
C1 P1 C31 C32 41.4(4)
C41 P1 C31 C32 164.0(4)
Zr P1 C31 C32 -26.9(5)
N1 P1 C31 C36 101.6(4)
C1 P1 C31 C36 -143.6(4)
C41 P1 C31 C36 -21.1(5)
Zr P1 C31 C36 148.1(3)
C36 C31 C32 C33 2.2(7)
P1 C31 C32 C33 177.2(4)
C31 C32 C33 C34 -1.9(8)
C32 C33 C34 C35 0.5(9)
C33 C34 C35 C36 0.6(9)
C32 C31 C36 C35 -1.1(7)
P1 C31 C36 C35 -176.0(4)
C34 C35 C36 C31 -0.3(8)
N1 P1 C41 C46 -166.4(4)
C1 P1 C41 C46 77.6(5)
C31 P1 C41 C46 -42.2(5)
Zr P1 C41 C46 148.5(4)
N1 P1 C41 C42 14.1(5)
C1 P1 C41 C42 -101.9(4)
C31 P1 C41 C42 138.3(4)
Zr P1 C41 C42 -31.0(5)
C46 C41 C42 C43 3.3(8)
P1 C41 C42 C43 -177.2(4)
C41 C42 C43 C44 -0.9(9)
C42 C43 C44 C45 -2.1(10)
C43 C44 C45 C46 2.7(10)
C44 C45 C46 C41 -0.2(9)
C42 C41 C46 C45 -2.8(8)
P1 C41 C46 C45 177.7(5)
N2 P2 C51 C56 -87.9(4)
C1 P2 C51 C56 158.0(4)
C61 P2 C51 C56 38.9(5)
Zr P2 C51 C56 -135.8(4)
N2 P2 C51 C52 86.8(4)
C1 P2 C51 C52 -27.3(5)
C61 P2 C51 C52 -146.4(4)
Zr P2 C51 C52 39.0(5)
C56 C51 C52 C53 -0.3(8)
P2 C51 C52 C53 -174.9(4)
C51 C52 C53 C54 2.6(9)
C52 C53 C54 C55 -2.5(11)
C53 C54 C55 C56 0.0(12)
C54 C55 C56 C51 2.4(11)
C52 C51 C56 C55 -2.3(9)
P2 C51 C56 C55 172.7(5)
N2 P2 C61 C62 0.5(5)
C1 P2 C61 C62 115.8(4)
C51 P2 C61 C62 -126.7(4)
Zr P2 C61 C62 44.7(6)
N2 P2 C61 C66 -177.9(4)
C1 P2 C61 C66 -62.6(5)
C51 P2 C61 C66 54.9(4)
Zr P2 C61 C66 -133.7(4)
C66 C61 C62 C63 -1.0(8)
P2 C61 C62 C63 -179.3(4)
C61 C62 C63 C64 -0.3(9)
C62 C63 C64 C65 1.5(10)
C63 C64 C65 C66 -1.3(10)
C64 C65 C66 C61 -0.1(10)
C62 C61 C66 C65 1.2(9)
P2 C61 C66 C65 179.7(5)

loop_
_platon_squeeze_void_nr
_platon_squeeze_void_average_x
_platon_squeeze_void_average_y
_platon_squeeze_void_average_z
_platon_squeeze_void_volume
_platon_squeeze_void_count_electrons
_platon_squeeze_void_content
1 0.000 0.500 0.000 176 28 ' '
2 0.000 0.000 0.500 176 28 ' '
